data_7153590
loop_
_publ_author_name
'Sartori, Andrea'
'Dell'amico, Luca'
'Battistini, Lucia'
'Curti, Claudio'
'Rivara, Silvia'
'Pala, Daniele'
'Kerry, Philip S.'
'Pelosi, Giorgio'
'Casiraghi, Giovanni'
'Rassu, Gloria'
'Zanardi, Franca'

_publ_section_title
;
 Synthesis, structure and inhibitory activity of a stereoisomer of
 oseltamivir carboxylate.
;
_journal_issue 10
_journal_name_full 'Organic &amp; biomolecular chemistry'
_journal_page_first 1561
_journal_page_last 1569
_journal_paper_doi 10.1039/c3ob42069h
_journal_volume 12
_journal_year 2014
_chemical_absolute_configuration syn
_chemical_formula_sum 'C19 H28 N2 O4'
_chemical_formula_weight 348.43
_chemical_melting_point 390.6
_chemical_name_systematic
; 
(S)-5-{(S)-[(S)-2,2-Diethyl-1,3-dioxolan-4-yl][(2-meth
oxyphenyl)amino]methyl}pyrrolidin-2-one
;
_space_group_IT_number 4
_symmetry_cell_setting monoclinic
_symmetry_space_group_name_Hall 'P 2yb'
_symmetry_space_group_name_H-M 'P 1 21 1'
_atom_sites_solution_hydrogens geom
_atom_sites_solution_primary direct
_atom_sites_solution_secondary difmap
_audit_creation_method SHELXL-97
_cell_angle_alpha 90.00
_cell_angle_beta 105.34(4)
_cell_angle_gamma 90.00
_cell_formula_units_Z 2
_cell_length_a 8.9990(10)
_cell_length_b 8.0570(10)
_cell_length_c 14.015(4)
_cell_measurement_temperature 293(2)
_cell_volume 980.0(4)
_computing_structure_refinement 'SHELXL-97 (Sheldrick, 1997)'
_computing_structure_solution 'SHELXS-97 (Sheldrick, 1990)'
_diffrn_ambient_temperature 293(2)
_diffrn_measured_fraction_theta_full 0.999
_diffrn_measured_fraction_theta_max 0.999
_diffrn_radiation_monochromator graphite
_diffrn_radiation_source 'fine-focus sealed tube'
_diffrn_radiation_type MoK\a
_diffrn_radiation_wavelength 0.71073
_diffrn_reflns_av_R_equivalents 0.0345
_diffrn_reflns_av_sigmaI/netI 0.0151
_diffrn_reflns_limit_h_max 10
_diffrn_reflns_limit_h_min -10
_diffrn_reflns_limit_k_max 1
_diffrn_reflns_limit_k_min -9
_diffrn_reflns_limit_l_max 16
_diffrn_reflns_limit_l_min -17
_diffrn_reflns_number 2047
_diffrn_reflns_theta_full 25.61
_diffrn_reflns_theta_max 25.61
_diffrn_reflns_theta_min 1.51
_exptl_absorpt_coefficient_mu 0.083
_exptl_absorpt_correction_type none
_exptl_crystal_colour colourless
_exptl_crystal_density_diffrn 1.181
_exptl_crystal_density_method 'not measured'
_exptl_crystal_description prism
_exptl_crystal_F_000 376
_exptl_crystal_size_max 0.7
_exptl_crystal_size_mid 0.2
_exptl_crystal_size_min 0.2
_refine_diff_density_max 0.426
_refine_diff_density_min -0.297
_refine_diff_density_rms 0.054
_refine_ls_abs_structure_details 'Flack H D (1983), Acta Cryst. A39, 876-881'
_refine_ls_abs_structure_Flack -1(2)
_refine_ls_extinction_coef 0.039(13)
_refine_ls_extinction_expression Fc^*^=kFc[1+0.001xFc^2^\l^3^/sin(2\q)]^-1/4^
_refine_ls_extinction_method SHELXL
_refine_ls_goodness_of_fit_ref 1.076
_refine_ls_hydrogen_treatment mixed
_refine_ls_matrix_type full
_refine_ls_number_parameters 255
_refine_ls_number_reflns 1979
_refine_ls_number_restraints 27
_refine_ls_restrained_S_all 1.094
_refine_ls_R_factor_all 0.0665
_refine_ls_R_factor_gt 0.0630
_refine_ls_shift/su_max 0.017
_refine_ls_shift/su_mean 0.001
_refine_ls_structure_factor_coef Fsqd
_refine_ls_weighting_details 'calc w=1/[\s^2^(Fo^2^)+(0.1404P)^2^+0.0717P] where P=(Fo^2^+2Fc^2^)/3'
_refine_ls_weighting_scheme calc
_refine_ls_wR_factor_gt 0.1802
_refine_ls_wR_factor_ref 0.1875
_reflns_number_gt 1797
_reflns_number_total 1979
_reflns_threshold_expression >2sigma(I)
_cod_data_source_file c3ob42069h.txt
_cod_data_source_block shelxl
_cod_original_cell_volume 980.0(3)
_cod_original_sg_symbol_H-M P21
_cod_database_code 7153590

loop_
_symmetry_equiv_pos_as_xyz
'x, y, z'
'-x, y+1/2, -z'

loop_
_atom_site_label
_atom_site_type_symbol
_atom_site_fract_x
_atom_site_fract_y
_atom_site_fract_z
_atom_site_U_iso_or_equiv
_atom_site_adp_type
_atom_site_occupancy
_atom_site_symmetry_multiplicity
_atom_site_calc_flag
_atom_site_refinement_flags
O2 O 0.3692(4) -0.0766(4) 0.1844(3) 0.0901(11) Uani 1 1 d .
N2 N 0.6632(3) 0.1883(4) 0.3441(2) 0.0588(7) Uani 1 1 d .
O4 O 0.7899(3) 0.3859(5) 0.4904(2) 0.0826(9) Uani 1 1 d .
N1 N 0.5920(4) -0.1590(4) 0.4205(2) 0.0633(8) Uani 1 1 d .
O1 O 0.4477(4) -0.3627(4) 0.4681(3) 0.0847(9) Uani 1 1 d .
C5 C 0.6055(4) 0.0416(4) 0.2861(3) 0.0549(7) Uani 1 1 d .
C13 C 0.8673(4) 0.3771(5) 0.4198(3) 0.0601(8) Uani 1 1 d .
C6 C 0.4293(4) 0.0557(6) 0.2500(3) 0.0639(8) Uani 1 1 d .
O3 O 0.2409(5) 0.1547(6) 0.1150(3) 0.1082(14) Uani 1 1 d .
C12 C 0.9993(4) 0.4671(6) 0.4182(4) 0.0743(11) Uani 1 1 d .
H25 H 1.0422 0.5393 0.4699 0.089 Uiso 1 1 calc R
C8 C 0.7984(3) 0.2683(4) 0.3409(2) 0.0535(7) Uani 1 1 d .
C4 C 0.6656(4) -0.1209(5) 0.3427(3) 0.0570(8) Uani 1 1 d .
C1 C 0.5143(4) -0.3047(5) 0.4106(3) 0.0613(8) Uani 1 1 d .
C9 C 0.8693(4) 0.2545(6) 0.2640(3) 0.0696(10) Uani 1 1 d .
H22 H 0.8274 0.1847 0.2108 0.083 Uiso 1 1 calc R
C2 C 0.5230(5) -0.3834(5) 0.3141(3) 0.0677(9) Uani 1 1 d .
H2 H 0.4235 -0.3790 0.2657 0.081 Uiso 1 1 calc R
H1 H 0.5552 -0.4984 0.3243 0.081 Uiso 1 1 calc R
C7 C 0.3722(6) 0.2092(6) 0.1895(4) 0.0828(13) Uani 1 1 d .
C10 C 1.0025(5) 0.3445(9) 0.2659(3) 0.0867(14) Uani 1 1 d .
H23 H 1.0492 0.3322 0.2146 0.104 Uiso 1 1 calc R
C3 C 0.6414(5) -0.2819(5) 0.2797(3) 0.0679(10) Uani 1 1 d .
H3 H 0.6039 -0.2557 0.2099 0.081 Uiso 1 1 calc R
H4 H 0.7374 -0.3427 0.2902 0.081 Uiso 1 1 calc R
C11 C 1.0660(5) 0.4510(7) 0.3426(4) 0.0869(14) Uani 1 1 d .
H24 H 1.1539 0.5116 0.3425 0.104 Uiso 1 1 calc R
C14 C 0.8509(6) 0.4821(11) 0.5755(4) 0.112(2) Uani 1 1 d .
H28 H 0.7832 0.4767 0.6181 0.168 Uiso 1 1 calc R
H26 H 0.8606 0.5953 0.5566 0.168 Uiso 1 1 calc R
H27 H 0.9505 0.4400 0.6099 0.168 Uiso 1 1 calc R
C15 C 0.2386(7) -0.0216(8) 0.1095(4) 0.0931(15) Uani 1 1 d DU
C16 C 0.2474(10) -0.0794(14) 0.0111(6) 0.140(3) Uani 1 1 d U
H16A H 0.1517 -0.0502 -0.0367 0.168 Uiso 1 1 calc R
H16B H 0.2542 -0.1996 0.0127 0.168 Uiso 1 1 calc R
C17 C 0.3789(16) -0.0128(18) -0.0253(8) 0.186(5) Uani 1 1 d U
H17A H 0.3742 -0.0590 -0.0892 0.278 Uiso 1 1 calc R
H17B H 0.4749 -0.0430 0.0203 0.278 Uiso 1 1 calc R
H17C H 0.3715 0.1059 -0.0302 0.278 Uiso 1 1 calc R
C18 C 0.0894(8) -0.089(2) 0.1333(6) 0.167(5) Uani 1 1 d DU
H18A H 0.1006 -0.2083 0.1383 0.201 Uiso 1 1 calc R
H18B H 0.0922 -0.0489 0.1991 0.201 Uiso 1 1 calc R
C19 C -0.0558(16) -0.059(4) 0.0764(11) 0.314(14) Uani 1 1 d DU
H19A H -0.1290 -0.1059 0.1078 0.471 Uiso 1 1 calc R
H19B H -0.0687 -0.1098 0.0126 0.471 Uiso 1 1 calc R
H19C H -0.0723 0.0581 0.0685 0.471 Uiso 1 1 calc R
H9 H 0.381(5) 0.066(6) 0.302(3) 0.060(10) Uiso 1 1 d .
H8 H 0.635(4) 0.045(6) 0.230(3) 0.049(8) Uiso 1 1 d .
H7 H 0.643(4) 0.188(6) 0.405(3) 0.049(9) Uiso 1 1 d .
H11 H 0.452(7) 0.258(10) 0.164(4) 0.11(2) Uiso 1 1 d .
H10 H 0.330(8) 0.289(12) 0.242(5) 0.12(2) Uiso 1 1 d .
H5 H 0.761(6) -0.085(8) 0.376(3) 0.077(13) Uiso 1 1 d .
H6 H 0.608(6) -0.100(9) 0.465(4) 0.091(18) Uiso 1 1 d .

loop_
_atom_site_aniso_label
_atom_site_aniso_U_11
_atom_site_aniso_U_22
_atom_site_aniso_U_33
_atom_site_aniso_U_23
_atom_site_aniso_U_13
_atom_site_aniso_U_12
O2 0.0869(18) 0.0505(16) 0.105(2) -0.0005(16) -0.0247(17) -0.0082(14)
N2 0.0616(15) 0.0458(15) 0.0732(17) -0.0084(14) 0.0256(13) -0.0098(13)
O4 0.0725(15) 0.083(2) 0.0950(19) -0.0348(18) 0.0273(14) -0.0228(15)
N1 0.091(2) 0.0405(15) 0.0594(16) -0.0016(13) 0.0208(14) -0.0036(14)
O1 0.101(2) 0.0576(17) 0.110(2) 0.0245(16) 0.0526(18) 0.0094(15)
C5 0.0602(17) 0.0462(17) 0.0605(16) -0.0008(15) 0.0197(13) -0.0074(15)
C13 0.0540(15) 0.0434(16) 0.0777(19) 0.0013(15) 0.0086(14) -0.0007(14)
C6 0.0642(19) 0.058(2) 0.0669(18) 0.0012(18) 0.0124(15) -0.0074(18)
O3 0.115(3) 0.079(2) 0.101(3) -0.0046(19) -0.026(2) 0.021(2)
C12 0.0591(19) 0.057(2) 0.095(3) 0.004(2) -0.0003(18) -0.0127(17)
C8 0.0483(14) 0.0395(15) 0.0692(17) 0.0085(14) 0.0091(13) 0.0005(12)
C4 0.0575(16) 0.0450(17) 0.0675(18) -0.0023(15) 0.0148(14) -0.0046(14)
C1 0.0690(18) 0.0399(15) 0.075(2) 0.0093(15) 0.0199(16) 0.0068(15)
C9 0.0628(18) 0.074(2) 0.072(2) 0.0064(19) 0.0178(16) -0.0083(18)
C2 0.073(2) 0.0390(16) 0.086(2) -0.0047(16) 0.0122(18) -0.0003(15)
C7 0.079(2) 0.056(2) 0.104(3) 0.003(2) 0.007(2) 0.006(2)
C10 0.069(2) 0.110(4) 0.081(2) 0.016(3) 0.0211(19) -0.019(2)
C3 0.081(2) 0.047(2) 0.080(2) -0.0045(17) 0.0291(19) 0.0067(17)
C11 0.061(2) 0.090(3) 0.105(3) 0.023(3) 0.014(2) -0.020(2)
C14 0.075(3) 0.147(6) 0.108(4) -0.066(4) 0.012(2) -0.014(3)
C15 0.097(3) 0.085(3) 0.077(3) -0.007(2) -0.012(2) 0.000(3)
C16 0.142(6) 0.146(8) 0.113(5) -0.040(5) 0.001(4) 0.009(6)
C17 0.244(13) 0.181(12) 0.159(8) -0.022(8) 0.102(9) 0.006(10)
C18 0.106(4) 0.248(14) 0.126(5) -0.005(8) -0.007(4) -0.007(7)
C19 0.192(12) 0.44(4) 0.272(18) -0.09(2) -0.008(12) -0.04(2)

loop_
_atom_type_symbol
_atom_type_description
_atom_type_scat_dispersion_real
_atom_type_scat_dispersion_imag
_atom_type_scat_source
C C 0.0033 0.0016 'International Tables Vol C Tables 4.2.6.8 and 6.1.1.4'
H H 0.0000 0.0000 'International Tables Vol C Tables 4.2.6.8 and 6.1.1.4'
N N 0.0061 0.0033 'International Tables Vol C Tables 4.2.6.8 and 6.1.1.4'
O O 0.0106 0.0060 'International Tables Vol C Tables 4.2.6.8 and 6.1.1.4'

loop_
_geom_angle_atom_site_label_1
_geom_angle_atom_site_label_2
_geom_angle_atom_site_label_3
_geom_angle
C6 O2 C15 110.1(4)
C8 N2 C5 123.2(3)
C13 O4 C14 119.2(4)
C1 N1 C4 115.6(3)
N2 C5 C6 108.0(3)
N2 C5 C4 112.1(3)
C6 C5 C4 114.9(3)
O4 C13 C12 126.1(4)
O4 C13 C8 113.5(3)
C12 C13 C8 120.4(4)
O2 C6 C7 103.7(3)
O2 C6 C5 110.0(3)
C7 C6 C5 114.4(3)
C7 O3 C15 110.2(4)
C11 C12 C13 121.2(4)
N2 C8 C9 124.9(3)
N2 C8 C13 117.9(3)
C9 C8 C13 117.1(3)
N1 C4 C3 103.2(3)
N1 C4 C5 113.3(3)
C3 C4 C5 115.9(3)
O1 C1 N1 126.5(4)
O1 C1 C2 125.5(4)
N1 C1 C2 107.9(3)
C10 C9 C8 120.7(4)
C1 C2 C3 105.3(3)
O3 C7 C6 104.6(4)
C11 C10 C9 121.1(4)
C2 C3 C4 105.9(3)
C12 C11 C10 119.5(4)
O3 C15 O2 105.8(4)
O3 C15 C16 111.2(7)
O2 C15 C16 110.6(6)
O3 C15 C18 109.5(8)
O2 C15 C18 108.9(6)
C16 C15 C18 110.6(7)
C15 C16 C17 116.4(8)
C19 C18 C15 124.2(13)

loop_
_geom_bond_atom_site_label_1
_geom_bond_atom_site_label_2
_geom_bond_distance
O2 C6 1.418(5)
O2 C15 1.423(6)
N2 C8 1.388(4)
N2 C5 1.450(5)
O4 C13 1.354(5)
O4 C14 1.407(6)
N1 C1 1.354(5)
N1 C4 1.451(5)
O1 C1 1.219(5)
C5 C6 1.536(5)
C5 C4 1.552(5)
C13 C12 1.397(5)
C13 C8 1.419(5)
C6 C7 1.510(6)
O3 C7 1.423(6)
O3 C15 1.423(7)
C12 C11 1.355(7)
C8 C9 1.396(5)
C4 C3 1.552(5)
C1 C2 1.514(6)
C9 C10 1.394(6)
C2 C3 1.520(6)
C10 C11 1.376(8)
C15 C16 1.477(9)
C15 C18 1.563(11)
C16 C17 1.506(15)
C18 C19 1.359(14)
